data_4131639
loop_
_publ_author_name
'Lee, Vladimir Ya'
'Ota, Kei'
'Ito, Yuki'
'Gapurenko, Olga A.'
'Sekiguchi, Akira'
'Minyaev, Ruslan M.'
'Minkin, Vladimir I.'
'Gornitzka, Heinz'

_publ_section_title
;
 Bis(stibahousene).
;
_journal_issue 39
_journal_name_full 'Journal of the American Chemical Society'
_journal_page_first 13897
_journal_page_last 13902
_journal_paper_doi 10.1021/jacs.7b07712
_journal_volume 139
_journal_year 2017
_chemical_formula_sum 'C34.5 H78 F8 Sb4 Si8'
_chemical_formula_weight 1356.68
_space_group_crystal_system triclinic
_space_group_IT_number 2
_space_group_name_Hall '-P 1'
_space_group_name_H-M_alt 'P -1'
_atom_sites_solution_hydrogens geom
_audit_creation_method SHELXL-2014
_cell_angle_alpha 103.792(4)
_cell_angle_beta 90.529(4)
_cell_angle_gamma 105.736(4)
_cell_formula_units_Z 2
_cell_length_a 11.598(5)
_cell_length_b 15.124(6)
_cell_length_c 17.221(7)
_cell_measurement_reflns_used 9853
_cell_measurement_temperature 173(2)
_cell_measurement_theta_max 26.41
_cell_measurement_theta_min 2.22
_cell_volume 2815(2)
_computing_cell_refinement 'Bruker SAINT'
_computing_data_collection 'Bruker APEX2'
_computing_data_reduction 'Bruker SAINT'
_computing_molecular_graphics 'Bruker SHELXTL'
_computing_publication_material 'Bruker SHELXTL'
_computing_structure_refinement 'SHELXL-2014 (Sheldrick, 2014)'
_computing_structure_solution 'SHELXS-97 (Sheldrick, 2008)'
_diffrn_ambient_temperature 173(2)
_diffrn_measured_fraction_theta_full 0.996
_diffrn_measured_fraction_theta_max 0.981
_diffrn_measurement_device_type 'Bruker APEX-II CCD'
_diffrn_measurement_method '\f and \w scans'
_diffrn_radiation_type MoK\a
_diffrn_radiation_wavelength 0.71073
_diffrn_reflns_av_R_equivalents 0.1615
_diffrn_reflns_av_unetI/netI 0.1272
_diffrn_reflns_Laue_measured_fraction_full 0.996
_diffrn_reflns_Laue_measured_fraction_max 0.981
_diffrn_reflns_limit_h_max 14
_diffrn_reflns_limit_h_min -14
_diffrn_reflns_limit_k_max 18
_diffrn_reflns_limit_k_min -18
_diffrn_reflns_limit_l_max 21
_diffrn_reflns_limit_l_min -21
_diffrn_reflns_number 28707
_diffrn_reflns_point_group_measured_fraction_full 0.996
_diffrn_reflns_point_group_measured_fraction_max 0.981
_diffrn_reflns_theta_full 25.242
_diffrn_reflns_theta_max 26.468
_diffrn_reflns_theta_min 1.221
_exptl_absorpt_coefficient_mu 2.119
_exptl_absorpt_correction_T_max 0.7454
_exptl_absorpt_correction_T_min 0.5265
_exptl_absorpt_correction_type multi-scans
_exptl_absorpt_process_details 'SADABS (Bruker-AXS)'
_exptl_crystal_colour orange
_exptl_crystal_density_diffrn 1.601
_exptl_crystal_description plate
_exptl_crystal_F_000 1346
_exptl_crystal_size_max 0.20
_exptl_crystal_size_mid 0.12
_exptl_crystal_size_min 0.04
_refine_diff_density_max 2.739
_refine_diff_density_min -3.866
_refine_diff_density_rms 0.203
_refine_ls_extinction_method none
_refine_ls_goodness_of_fit_ref 1.119
_refine_ls_hydrogen_treatment constr
_refine_ls_matrix_type full
_refine_ls_number_parameters 733
_refine_ls_number_reflns 11406
_refine_ls_number_restraints 908
_refine_ls_restrained_S_all 1.087
_refine_ls_R_factor_all 0.0995
_refine_ls_R_factor_gt 0.0721
_refine_ls_shift/su_max 0.387
_refine_ls_shift/su_mean 0.004
_refine_ls_structure_factor_coef Fsqd
_refine_ls_weighting_details 'w=1/[\s^2^(Fo^2^)+38.9964P] where P=(Fo^2^+2Fc^2^)/3'
_refine_ls_weighting_scheme calc
_refine_ls_wR_factor_gt 0.1662
_refine_ls_wR_factor_ref 0.1802
_reflns_Friedel_coverage 0.000
_reflns_number_gt 8912
_reflns_number_total 11406
_reflns_threshold_expression 'I > 2\s(I)'
_cod_data_source_file ja7b07712_si_002.cif
_cod_data_source_block sbsbdimer
_cod_original_cell_volume 2814.9(19)
_cod_database_code 4131639
_shelx_space_group_comment
; 
The symmetry employed for this shelxl refinement is uniquely defined 
by the following loop, which should always be used as a source of 
symmetry information in preference to the above space-group names. 
They are only intended as comments. 
;
_shelxl_version_number 2014-3

loop_
_space_group_symop_operation_xyz
'x, y, z'
'-x, -y, -z'

loop_
_atom_site_label
_atom_site_type_symbol
_atom_site_fract_x
_atom_site_fract_y
_atom_site_fract_z
_atom_site_U_iso_or_equiv
_atom_site_adp_type
_atom_site_occupancy
_atom_site_site_symmetry_order
_atom_site_calc_flag
_atom_site_refinement_flags_posn
_atom_site_refinement_flags_adp
_atom_site_refinement_flags_occupancy
_atom_site_disorder_assembly
_atom_site_disorder_group
Sb1 Sb 0.20152(7) 0.12166(5) 0.73712(4) 0.03114(18) Uani 1 1 d . U . . .
C1 C 0.2367(9) 0.2544(7) 0.6991(6) 0.0252(17) Uani 1 1 d . U . . .
C2 C 0.3115(9) 0.2090(7) 0.6383(6) 0.0299(18) Uani 1 1 d . U . . .
C3 C 0.4024(10) 0.2223(8) 0.6986(6) 0.033(2) Uani 1 1 d . U . . .
C4 C 0.3322(10) 0.2650(7) 0.7636(6) 0.0297(18) Uani 1 1 d . U . . .
Si1 Si 0.1309(3) 0.3293(2) 0.69401(18) 0.0319(6) Uani 1 1 d D U . . .
C5 C 0.2116(11) 0.4574(7) 0.7383(7) 0.041(2) Uani 1 1 d D U . . .
H5A H 0.1565 0.4960 0.7368 0.062 Uiso 1 1 calc R U . . .
H5B H 0.2801 0.4771 0.7074 0.062 Uiso 1 1 calc R U . . .
H5C H 0.2403 0.4660 0.7941 0.062 Uiso 1 1 calc R U . . .
C6 C 0.0833(17) 0.3229(12) 0.5894(7) 0.074(5) Uani 1 1 d D U . . .
H6A H 0.0305 0.3637 0.5896 0.111 Uiso 1 1 calc R U . . .
H6B H 0.0398 0.2572 0.5623 0.111 Uiso 1 1 calc R U . . .
H6C H 0.1542 0.3442 0.5610 0.111 Uiso 1 1 calc R U . . .
C7 C -0.0056(11) 0.2926(9) 0.7480(9) 0.053(3) Uani 1 1 d D U . . .
H7A H 0.0184 0.2986 0.8042 0.079 Uiso 1 1 calc R U . . .
H7B H -0.0493 0.2264 0.7227 0.079 Uiso 1 1 calc R U . . .
H7C H -0.0576 0.3333 0.7455 0.079 Uiso 1 1 calc R U . . .
Si2 Si 0.2808(3) 0.1485(2) 0.52862(19) 0.0395(7) Uani 1 1 d . U . . .
C8 C 0.346(2) 0.0468(12) 0.5030(11) 0.095(6) Uani 1 1 d . U . . .
H8A H 0.4338 0.0704 0.5092 0.143 Uiso 1 1 calc R U . . .
H8B H 0.3199 0.0112 0.4473 0.143 Uiso 1 1 calc R U . . .
H8C H 0.3184 0.0052 0.5389 0.143 Uiso 1 1 calc R U . . .
C9 C 0.1200(14) 0.0993(13) 0.5030(10) 0.081(5) Uani 1 1 d . U . . .
H9A H 0.0837 0.1508 0.5034 0.121 Uiso 1 1 calc R U . . .
H9B H 0.0841 0.0649 0.5424 0.121 Uiso 1 1 calc R U . . .
H9C H 0.1055 0.0557 0.4495 0.121 Uiso 1 1 calc R U . . .
C10 C 0.3448(11) 0.2346(9) 0.4687(7) 0.044(3) Uani 1 1 d . U . . .
H10A H 0.3242 0.2038 0.4115 0.066 Uiso 1 1 calc R U . . .
H10B H 0.4324 0.2567 0.4793 0.066 Uiso 1 1 calc R U . . .
H10C H 0.3116 0.2889 0.4835 0.066 Uiso 1 1 calc R U . . .
Si3 Si 0.5593(11) 0.2106(11) 0.7001(6) 0.038(3) Uani 0.64(4) 1 d D U P A 1
C12 C 0.659(2) 0.301(2) 0.7844(12) 0.078(8) Uani 0.64(4) 1 d D U P A 1
H12A H 0.6188 0.3018 0.8343 0.117 Uiso 0.64(4) 1 calc R U P A 1
H12B H 0.6749 0.3640 0.7734 0.117 Uiso 0.64(4) 1 calc R U P A 1
H12C H 0.7346 0.2856 0.7897 0.117 Uiso 0.64(4) 1 calc R U P A 1
C13 C 0.557(3) 0.0923(19) 0.7114(19) 0.064(7) Uani 0.64(4) 1 d D U P A 1
H13A H 0.6384 0.0850 0.7083 0.096 Uiso 0.64(4) 1 calc R U P A 1
H13B H 0.5033 0.0437 0.6684 0.096 Uiso 0.64(4) 1 calc R U P A 1
H13C H 0.5281 0.0852 0.7635 0.096 Uiso 0.64(4) 1 calc R U P A 1
C11 C 0.6256(12) 0.2283(11) 0.6051(8) 0.061(4) Uani 1 1 d D U . . .
H11A H 0.6568 0.2964 0.6089 0.092 Uiso 0.64(4) 1 calc R U P A 1
H11B H 0.5637 0.1992 0.5603 0.092 Uiso 0.64(4) 1 calc R U P A 1
H11C H 0.6913 0.1987 0.5960 0.092 Uiso 0.64(4) 1 calc R U P A 1
H11D H 0.6625 0.2969 0.6243 0.092 Uiso 0.36(4) 1 calc R U P A 2
H11E H 0.5678 0.2157 0.5592 0.092 Uiso 0.36(4) 1 calc R U P A 2
H11F H 0.6882 0.1968 0.5886 0.092 Uiso 0.36(4) 1 calc R U P A 2
Si3' Si 0.5462(17) 0.1817(18) 0.6876(11) 0.050(4) Uani 0.36(4) 1 d D U P A 2
C12' C 0.644(4) 0.239(4) 0.7833(16) 0.089(13) Uani 0.36(4) 1 d D U P A 2
H12D H 0.6250 0.1969 0.8199 0.134 Uiso 0.36(4) 1 calc R U P A 2
H12E H 0.6287 0.2995 0.8082 0.134 Uiso 0.36(4) 1 calc R U P A 2
H12F H 0.7282 0.2493 0.7719 0.134 Uiso 0.36(4) 1 calc R U P A 2
C13' C 0.521(4) 0.053(2) 0.669(2) 0.045(8) Uani 0.36(4) 1 d D U P A 2
H13D H 0.5629 0.0391 0.7129 0.068 Uiso 0.36(4) 1 calc R U P A 2
H13E H 0.5528 0.0290 0.6183 0.068 Uiso 0.36(4) 1 calc R U P A 2
H13F H 0.4350 0.0214 0.6669 0.068 Uiso 0.36(4) 1 calc R U P A 2
Si4 Si 0.3703(2) 0.3362(2) 0.87108(17) 0.0295(6) Uani 1 1 d . U . . .
C14 C 0.4809(11) 0.4528(9) 0.8757(8) 0.051(3) Uani 1 1 d . U . . .
H14A H 0.5567 0.4427 0.8566 0.076 Uiso 1 1 calc R U . . .
H14B H 0.4950 0.4913 0.9313 0.076 Uiso 1 1 calc R U . . .
H14C H 0.4492 0.4859 0.8419 0.076 Uiso 1 1 calc R U . . .
C15 C 0.4310(11) 0.2696(10) 0.9312(7) 0.047(3) Uani 1 1 d . U . . .
H15A H 0.5044 0.2575 0.9091 0.071 Uiso 1 1 calc R U . . .
H15B H 0.3712 0.2091 0.9292 0.071 Uiso 1 1 calc R U . . .
H15C H 0.4495 0.3070 0.9870 0.071 Uiso 1 1 calc R U . . .
C16 C 0.2316(10) 0.3547(8) 0.9190(7) 0.038(2) Uani 1 1 d . U . . .
H16A H 0.2515 0.3851 0.9763 0.057 Uiso 1 1 calc R U . . .
H16B H 0.1713 0.2933 0.9123 0.057 Uiso 1 1 calc R U . . .
H16C H 0.1994 0.3954 0.8936 0.057 Uiso 1 1 calc R U . . .
Sb2 Sb 0.89251(5) 0.15758(4) 0.16754(4) 0.02093(15) Uani 1 1 d D U . . .
C17 C 0.7579(11) 0.2429(11) 0.2030(9) 0.021(3) Uani 0.507(4) 1 d D U P B 1
C18 C 0.8267(17) 0.2756(11) 0.1387(8) 0.018(3) Uani 0.507(4) 1 d D U P B 1
C19 C 0.9376(13) 0.3204(10) 0.1971(11) 0.020(3) Uani 0.507(4) 1 d D U P B 1
C20 C 0.8652(15) 0.2847(12) 0.2605(8) 0.019(3) Uani 0.507(4) 1 d D U P B 1
Si5 Si 0.5904(4) 0.1927(4) 0.2107(3) 0.0274(12) Uani 0.507(4) 1 d D U P B 1
C21 C 0.561(2) 0.203(2) 0.3176(11) 0.065(7) Uani 0.507(4) 1 d D U P B 1
H21A H 0.4745 0.1926 0.3232 0.097 Uiso 0.507(4) 1 calc R U P B 1
H21B H 0.6045 0.2666 0.3495 0.097 Uiso 0.507(4) 1 calc R U P B 1
H21C H 0.5879 0.1554 0.3368 0.097 Uiso 0.507(4) 1 calc R U P B 1
C22 C 0.539(2) 0.0690(11) 0.1549(14) 0.026(4) Uani 0.507(4) 1 d D U P B 1
H22A H 0.5855 0.0326 0.1752 0.039 Uiso 0.507(4) 1 calc R U P B 1
H22B H 0.5506 0.0643 0.0979 0.039 Uiso 0.507(4) 1 calc R U P B 1
H22C H 0.4537 0.0432 0.1615 0.039 Uiso 0.507(4) 1 calc R U P B 1
C23 C 0.513(3) 0.267(2) 0.164(4) 0.031(7) Uani 0.507(4) 1 d D U P B 1
H23A H 0.5317 0.2602 0.1074 0.047 Uiso 0.507(4) 1 calc R U P B 1
H23B H 0.5424 0.3336 0.1929 0.047 Uiso 0.507(4) 1 calc R U P B 1
H23C H 0.4261 0.2443 0.1661 0.047 Uiso 0.507(4) 1 calc R U P B 1
Si6 Si 0.7884(4) 0.2702(4) 0.0300(3) 0.0220(11) Uani 0.507(4) 1 d D U P B 1
C24 C 0.6622(16) 0.1613(12) -0.0174(11) 0.028(4) Uani 0.507(4) 1 d D U P B 1
H24D H 0.5867 0.1683 0.0048 0.042 Uiso 0.507(4) 1 calc R U P B 1
H24E H 0.6791 0.1054 -0.0061 0.042 Uiso 0.507(4) 1 calc R U P B 1
H24F H 0.6551 0.1537 -0.0755 0.042 Uiso 0.507(4) 1 calc R U P B 1
C25 C 0.911(3) 0.253(2) -0.0318(15) 0.026(6) Uani 0.507(4) 1 d D U P B 1
H25D H 0.9338 0.3042 -0.0597 0.038 Uiso 0.507(4) 1 calc R U P B 1
H25E H 0.8845 0.1919 -0.0712 0.038 Uiso 0.507(4) 1 calc R U P B 1
H25F H 0.9798 0.2550 0.0023 0.038 Uiso 0.507(4) 1 calc R U P B 1
C26 C 0.744(3) 0.377(2) 0.0245(18) 0.027(7) Uani 0.507(4) 1 d D U P B 1
H26D H 0.8130 0.4332 0.0426 0.041 Uiso 0.507(4) 1 calc R U P B 1
H26E H 0.6784 0.3828 0.0588 0.041 Uiso 0.507(4) 1 calc R U P B 1
H26F H 0.7174 0.3714 -0.0311 0.041 Uiso 0.507(4) 1 calc R U P B 1
Si7 Si 1.0850(4) 0.4101(4) 0.1953(3) 0.0234(11) Uani 0.507(4) 1 d D U P B 1
C27 C 1.067(2) 0.4803(15) 0.1237(13) 0.034(5) Uani 0.507(4) 1 d D U P B 1
H27D H 1.0614 0.5426 0.1534 0.051 Uiso 0.507(4) 1 calc R U P B 1
H27E H 0.9942 0.4469 0.0882 0.051 Uiso 0.507(4) 1 calc R U P B 1
H27F H 1.1371 0.4885 0.0917 0.051 Uiso 0.507(4) 1 calc R U P B 1
C28 C 1.122(3) 0.4968(15) 0.2931(15) 0.026(5) Uani 0.507(4) 1 d D U P B 1
H28D H 1.1862 0.5521 0.2886 0.040 Uiso 0.507(4) 1 calc R U P B 1
H28E H 1.1478 0.4678 0.3326 0.040 Uiso 0.507(4) 1 calc R U P B 1
H28F H 1.0502 0.5168 0.3102 0.040 Uiso 0.507(4) 1 calc R U P B 1
C29 C 1.204(2) 0.350(2) 0.164(2) 0.041(7) Uani 0.507(4) 1 d D U P B 1
H29D H 1.1788 0.3041 0.1120 0.062 Uiso 0.507(4) 1 calc R U P B 1
H29E H 1.2175 0.3162 0.2043 0.062 Uiso 0.507(4) 1 calc R U P B 1
H29F H 1.2793 0.3970 0.1602 0.062 Uiso 0.507(4) 1 calc R U P B 1
Si8 Si 0.9103(5) 0.2877(4) 0.3674(3) 0.0257(12) Uani 0.507(4) 1 d D U P B 1
C30 C 1.0731(17) 0.2946(17) 0.3741(14) 0.038(5) Uani 0.507(4) 1 d D U P B 1
H30A H 1.0831 0.2376 0.3877 0.057 Uiso 0.507(4) 1 calc R U P B 1
H30B H 1.1161 0.3508 0.4158 0.057 Uiso 0.507(4) 1 calc R U P B 1
H30C H 1.1058 0.2989 0.3224 0.057 Uiso 0.507(4) 1 calc R U P B 1
C31 C 0.887(4) 0.3924(17) 0.4344(17) 0.045(8) Uani 0.507(4) 1 d D U P B 1
H31A H 0.8912 0.3865 0.4898 0.068 Uiso 0.507(4) 1 calc R U P B 1
H31B H 0.8085 0.3987 0.4204 0.068 Uiso 0.507(4) 1 calc R U P B 1
H31C H 0.9502 0.4485 0.4293 0.068 Uiso 0.507(4) 1 calc R U P B 1
C32 C 0.819(4) 0.1744(18) 0.393(2) 0.041(7) Uani 0.507(4) 1 d D U P B 1
H32A H 0.8524 0.1699 0.4438 0.062 Uiso 0.507(4) 1 calc R U P B 1
H32B H 0.8221 0.1193 0.3503 0.062 Uiso 0.507(4) 1 calc R U P B 1
H32C H 0.7352 0.1757 0.3978 0.062 Uiso 0.507(4) 1 calc R U P B 1
C17' C 0.7617(12) 0.2487(12) 0.1839(10) 0.024(3) Uani 0.493(4) 1 d D U P B 2
C18' C 0.8713(16) 0.2976(11) 0.1515(10) 0.021(3) Uani 0.493(4) 1 d D U P B 2
C19' C 0.9417(13) 0.3165(11) 0.2312(12) 0.023(3) Uani 0.493(4) 1 d D U P B 2
C20' C 0.8297(16) 0.2663(12) 0.2619(8) 0.024(3) Uani 0.493(4) 1 d D U P B 2
Si5' Si 0.5999(4) 0.1861(4) 0.1400(3) 0.0211(11) Uani 0.493(4) 1 d D U P B 2
C21' C 0.6039(18) 0.1390(14) 0.0309(10) 0.029(4) Uani 0.493(4) 1 d D U P B 2
H21D H 0.6464 0.0900 0.0216 0.044 Uiso 0.493(4) 1 calc R U P B 2
H21E H 0.6458 0.1906 0.0072 0.044 Uiso 0.493(4) 1 calc R U P B 2
H21F H 0.5216 0.1114 0.0059 0.044 Uiso 0.493(4) 1 calc R U P B 2
C22' C 0.535(3) 0.0859(16) 0.1835(19) 0.053(8) Uani 0.493(4) 1 d D U P B 2
H22D H 0.4619 0.0449 0.1513 0.080 Uiso 0.493(4) 1 calc R U P B 2
H22E H 0.5164 0.1096 0.2386 0.080 Uiso 0.493(4) 1 calc R U P B 2
H22F H 0.5936 0.0495 0.1840 0.080 Uiso 0.493(4) 1 calc R U P B 2
C23' C 0.513(3) 0.278(2) 0.171(4) 0.031(7) Uani 0.493(4) 1 d D U P B 2
H23D H 0.4279 0.2459 0.1723 0.047 Uiso 0.493(4) 1 calc R U P B 2
H23E H 0.5225 0.3176 0.1328 0.047 Uiso 0.493(4) 1 calc R U P B 2
H23F H 0.5449 0.3185 0.2249 0.047 Uiso 0.493(4) 1 calc R U P B 2
Si6' Si 0.8947(5) 0.3468(4) 0.0597(3) 0.0270(12) Uani 0.493(4) 1 d D U P B 2
C24' C 1.0294(19) 0.4564(16) 0.0802(15) 0.048(6) Uani 0.493(4) 1 d D U P B 2
H24A H 1.0439 0.4788 0.0313 0.072 Uiso 0.493(4) 1 calc R U P B 2
H24B H 1.1005 0.4404 0.0972 0.072 Uiso 0.493(4) 1 calc R U P B 2
H24C H 1.0133 0.5065 0.1228 0.072 Uiso 0.493(4) 1 calc R U P B 2
C25' C 0.926(4) 0.265(3) -0.0264(17) 0.044(9) Uani 0.493(4) 1 d D U P B 2
H25A H 0.8869 0.2000 -0.0236 0.065 Uiso 0.493(4) 1 calc R U P B 2
H25B H 1.0129 0.2750 -0.0271 0.065 Uiso 0.493(4) 1 calc R U P B 2
H25C H 0.8949 0.2762 -0.0753 0.065 Uiso 0.493(4) 1 calc R U P B 2
C26' C 0.763(3) 0.389(2) 0.0409(18) 0.023(6) Uani 0.493(4) 1 d D U P B 2
H26A H 0.7421 0.3728 -0.0169 0.034 Uiso 0.493(4) 1 calc R U P B 2
H26B H 0.7834 0.4575 0.0625 0.034 Uiso 0.493(4) 1 calc R U P B 2
H26C H 0.6950 0.3576 0.0673 0.034 Uiso 0.493(4) 1 calc R U P B 2
Si7' Si 1.1040(5) 0.3726(4) 0.2705(3) 0.0250(12) Uani 0.493(4) 1 d D U P B 2
C27' C 1.1374(19) 0.3175(15) 0.3492(13) 0.035(5) Uani 0.493(4) 1 d D U P B 2
H27A H 1.2081 0.3599 0.3837 0.053 Uiso 0.493(4) 1 calc R U P B 2
H27B H 1.1535 0.2571 0.3244 0.053 Uiso 0.493(4) 1 calc R U P B 2
H27C H 1.0683 0.3060 0.3816 0.053 Uiso 0.493(4) 1 calc R U P B 2
C28' C 1.126(3) 0.4994(15) 0.3149(15) 0.027(6) Uani 0.493(4) 1 d D U P B 2
H28A H 1.1252 0.5319 0.2721 0.041 Uiso 0.493(4) 1 calc R U P B 2
H28B H 1.2042 0.5262 0.3465 0.041 Uiso 0.493(4) 1 calc R U P B 2
H28C H 1.0620 0.5080 0.3498 0.041 Uiso 0.493(4) 1 calc R U P B 2
C29' C 1.204(2) 0.349(3) 0.188(2) 0.040(7) Uani 0.493(4) 1 d D U P B 2
H29A H 1.1788 0.3685 0.1414 0.060 Uiso 0.493(4) 1 calc R U P B 2
H29B H 1.1984 0.2815 0.1723 0.060 Uiso 0.493(4) 1 calc R U P B 2
H29C H 1.2873 0.3858 0.2063 0.060 Uiso 0.493(4) 1 calc R U P B 2
Si8' Si 0.7887(6) 0.2655(5) 0.3681(3) 0.0358(14) Uani 0.493(4) 1 d D U P B 2
C30' C 0.6227(18) 0.246(3) 0.3720(18) 0.084(9) Uani 0.493(4) 1 d D U P B 2
H30D H 0.5897 0.1932 0.3969 0.126 Uiso 0.493(4) 1 calc R U P B 2
H30E H 0.5850 0.2299 0.3174 0.126 Uiso 0.493(4) 1 calc R U P B 2
H30F H 0.6066 0.3035 0.4037 0.126 Uiso 0.493(4) 1 calc R U P B 2
C31' C 0.857(3) 0.3822(16) 0.4338(16) 0.035(6) Uani 0.493(4) 1 d D U P B 2
H31D H 0.8744 0.4295 0.4021 0.053 Uiso 0.493(4) 1 calc R U P B 2
H31E H 0.9311 0.3824 0.4612 0.053 Uiso 0.493(4) 1 calc R U P B 2
H31F H 0.8007 0.3978 0.4737 0.053 Uiso 0.493(4) 1 calc R U P B 2
C32' C 0.839(4) 0.169(2) 0.400(2) 0.045(7) Uani 0.493(4) 1 d D U P B 2
H32D H 0.7878 0.1476 0.4411 0.068 Uiso 0.493(4) 1 calc R U P B 2
H32E H 0.9226 0.1942 0.4225 0.068 Uiso 0.493(4) 1 calc R U P B 2
H32F H 0.8317 0.1153 0.3537 0.068 Uiso 0.493(4) 1 calc R U P B 2
Sb3 Sb -0.13302(6) 0.00066(5) 0.78491(4) 0.02564(16) Uani 1 1 d . U . . .
Sb4 Sb -0.16633(5) -0.08957(4) 0.99277(4) 0.02308(16) Uani 1 1 d . U . . .
F1 F 0.0697(5) 0.1293(4) 0.8159(4) 0.0329(13) Uani 1 1 d . U . . .
F2 F -0.0144(5) -0.0593(4) 0.7409(3) 0.0305(12) Uani 1 1 d . U . . .
F3 F -0.1332(7) 0.0465(5) 0.6887(4) 0.0509(18) Uani 1 1 d . U . . .
F4 F -0.2559(6) -0.1106(5) 0.7316(4) 0.0489(16) Uani 1 1 d . U . . .
F5 F -0.1135(6) -0.0980(4) 0.8751(3) 0.0326(13) Uani 1 1 d . U . . .
F6 F -0.0890(5) 0.0428(4) 0.9991(4) 0.0292(12) Uani 1 1 d . U . . .
F7 F -0.3118(5) -0.0819(5) 0.9470(4) 0.0408(15) Uani 1 1 d . U . . .
F8 F -0.2204(6) -0.0337(4) 1.0987(4) 0.0376(14) Uani 1 1 d . U . . .
C33 C 0.547(3) 0.496(4) 0.646(2) 0.080(12) Uani 0.5 1 d D U P C -1
H33A H 0.5765 0.4412 0.6214 0.120 Uiso 0.5 1 calc R U P C -1
H33B H 0.5029 0.4834 0.6921 0.120 Uiso 0.5 1 calc R U P C -1
H33C H 0.6151 0.5526 0.6630 0.120 Uiso 0.5 1 calc R U P C -1
C34 C 0.459(3) 0.511(3) 0.581(2) 0.089(9) Uani 0.5 1 d D U P C -1
H34A H 0.3784 0.4663 0.5784 0.107 Uiso 0.5 1 calc R U P C -1
H34B H 0.4510 0.5765 0.5981 0.107 Uiso 0.5 1 calc R U P C -1
C35 C 0.508(10) 0.496(13) 0.496(4) 0.078(10) Uani 0.5 1 d D U P C -1
H35A H 0.5079 0.4291 0.4761 0.093 Uiso 0.5 1 calc R U P C -1
H35B H 0.5908 0.5371 0.4990 0.093 Uiso 0.5 1 calc R U P C -1
C36 C 0.423(2) 0.522(3) 0.440(2) 0.078(7) Uani 0.5 1 d D U P C -1
H36A H 0.4050 0.5817 0.4667 0.093 Uiso 0.5 1 calc R U P C -1
H36B H 0.3461 0.4709 0.4254 0.093 Uiso 0.5 1 calc R U P C -1
C37 C 0.491(3) 0.534(3) 0.360(2) 0.061(8) Uani 0.5 1 d D U P C -1
H37A H 0.5500 0.5965 0.3714 0.092 Uiso 0.5 1 calc R U P C -1
H37B H 0.4323 0.5284 0.3169 0.092 Uiso 0.5 1 calc R U P C -1
H37C H 0.5319 0.4845 0.3445 0.092 Uiso 0.5 1 calc R U P C -1

loop_
_atom_site_aniso_label
_atom_site_aniso_U_11
_atom_site_aniso_U_22
_atom_site_aniso_U_33
_atom_site_aniso_U_23
_atom_site_aniso_U_13
_atom_site_aniso_U_12
Sb1 0.0329(4) 0.0340(4) 0.0343(4) 0.0161(3) 0.0209(3) 0.0151(3)
C1 0.027(4) 0.025(4) 0.022(4) 0.012(3) 0.006(3) 0.001(4)
C2 0.025(4) 0.036(5) 0.030(4) 0.017(4) 0.018(3) 0.004(4)
C3 0.034(4) 0.042(6) 0.034(5) 0.024(4) 0.020(4) 0.014(4)
C4 0.038(5) 0.039(5) 0.023(4) 0.021(3) 0.016(3) 0.017(4)
Si1 0.0320(15) 0.0435(17) 0.0271(15) 0.0153(12) 0.0058(12) 0.0162(13)
C5 0.045(6) 0.037(5) 0.046(7) 0.018(5) -0.001(5) 0.013(4)
C6 0.115(14) 0.096(11) 0.031(6) 0.011(6) -0.012(6) 0.067(11)
C7 0.046(6) 0.044(7) 0.083(9) 0.029(7) 0.032(7) 0.025(5)
Si2 0.0540(19) 0.0341(16) 0.0301(16) 0.0065(12) 0.0205(14) 0.0125(14)
C8 0.173(18) 0.063(10) 0.067(11) 0.001(7) 0.016(12) 0.075(12)
C9 0.058(7) 0.096(12) 0.054(9) -0.007(8) 0.020(6) -0.014(7)
C10 0.042(6) 0.068(7) 0.026(5) 0.018(5) 0.011(5) 0.016(6)
Si3 0.043(4) 0.070(6) 0.026(4) 0.033(4) 0.024(3) 0.038(4)
C12 0.022(8) 0.110(18) 0.088(11) 0.007(13) 0.027(8) 0.009(12)
C13 0.073(16) 0.083(13) 0.067(18) 0.053(13) 0.006(13) 0.044(13)
C11 0.046(7) 0.093(10) 0.075(8) 0.055(7) 0.039(6) 0.039(7)
Si3' 0.029(5) 0.067(10) 0.044(7) -0.006(7) 0.018(5) 0.011(6)
C12' 0.034(19) 0.16(3) 0.060(12) 0.01(2) -0.004(13) 0.01(3)
C13' 0.05(2) 0.088(13) 0.04(2) 0.047(13) 0.029(15) 0.047(13)
Si4 0.0261(14) 0.0423(16) 0.0236(14) 0.0183(12) 0.0090(11) 0.0063(12)
C14 0.042(6) 0.061(7) 0.039(7) 0.026(5) 0.000(5) -0.014(5)
C15 0.045(7) 0.078(8) 0.033(6) 0.034(6) 0.004(5) 0.024(6)
C16 0.040(6) 0.049(7) 0.032(6) 0.015(5) 0.017(5) 0.019(5)
Sb2 0.0206(3) 0.0273(3) 0.0195(3) 0.0083(2) 0.0062(2) 0.0122(2)
C17 0.022(5) 0.033(7) 0.009(6) 0.002(6) 0.008(4) 0.014(5)
C18 0.023(6) 0.025(7) 0.011(5) -0.001(5) 0.008(4) 0.019(5)
C19 0.027(6) 0.023(6) 0.015(6) 0.006(6) 0.005(5) 0.014(5)
C20 0.019(6) 0.028(7) 0.016(5) 0.009(5) 0.005(5) 0.013(6)
Si5 0.016(2) 0.044(3) 0.024(3) 0.011(2) 0.009(2) 0.009(2)
C21 0.020(10) 0.14(2) 0.027(8) 0.017(10) 0.012(8) 0.015(13)
C22 0.017(8) 0.039(7) 0.035(11) 0.024(7) 0.006(9) 0.015(6)
C23 0.025(12) 0.031(12) 0.039(16) -0.004(13) 0.015(11) 0.020(11)
Si6 0.025(2) 0.027(3) 0.019(2) 0.0109(19) 0.0046(19) 0.010(2)
C24 0.034(8) 0.027(8) 0.025(9) 0.008(7) 0.002(7) 0.010(6)
C25 0.035(11) 0.015(10) 0.024(10) 0.014(9) 0.013(10) -0.006(8)
C26 0.027(13) 0.023(8) 0.024(15) 0.000(9) -0.018(10) 0.000(9)
Si7 0.021(2) 0.030(3) 0.023(3) 0.014(2) 0.0035(19) 0.0060(19)
C27 0.035(11) 0.046(12) 0.030(10) 0.030(9) 0.005(9) 0.008(9)
C28 0.029(12) 0.031(9) 0.026(10) 0.018(7) 0.001(9) 0.009(7)
C29 0.034(10) 0.031(13) 0.06(2) 0.011(12) 0.007(12) 0.014(9)
Si8 0.025(3) 0.039(3) 0.016(2) 0.009(2) 0.0027(19) 0.012(2)
C30 0.031(8) 0.058(14) 0.036(12) 0.029(10) -0.005(8) 0.015(9)
C31 0.07(2) 0.041(10) 0.028(11) -0.001(10) -0.006(13) 0.020(12)
C32 0.050(13) 0.042(10) 0.044(15) 0.027(10) 0.001(12) 0.018(9)
C17' 0.018(5) 0.038(8) 0.020(6) 0.005(6) 0.006(5) 0.015(5)
C18' 0.019(6) 0.026(7) 0.024(6) 0.011(6) 0.004(5) 0.009(6)
C19' 0.019(5) 0.025(6) 0.027(7) 0.008(6) 0.000(5) 0.006(5)
C20' 0.024(6) 0.026(8) 0.020(5) 0.008(5) 0.001(5) 0.005(6)
Si5' 0.016(2) 0.024(3) 0.026(3) 0.010(2) 0.0060(19) 0.0073(19)
C21' 0.031(10) 0.031(10) 0.028(7) 0.001(7) -0.002(7) 0.020(8)
C22' 0.059(15) 0.037(12) 0.067(17) 0.030(12) 0.016(16) 0.002(10)
C23' 0.021(12) 0.030(12) 0.036(15) -0.009(10) -0.003(12) 0.012(10)
Si6' 0.027(3) 0.035(3) 0.024(3) 0.017(2) 0.007(2) 0.008(2)
C24' 0.041(11) 0.065(12) 0.041(14) 0.046(10) -0.015(11) -0.008(9)
C25' 0.039(16) 0.070(19) 0.033(11) 0.019(11) 0.013(12) 0.028(14)
C26' 0.032(11) 0.024(12) 0.015(13) 0.012(10) 0.004(11) 0.006(10)
Si7' 0.020(2) 0.028(3) 0.030(3) 0.011(2) 0.000(2) 0.009(2)
C27' 0.024(10) 0.036(10) 0.050(12) 0.025(10) -0.007(8) 0.003(9)
C28' 0.032(12) 0.036(7) 0.014(13) 0.010(7) -0.015(9) 0.004(8)
C29' 0.021(9) 0.046(15) 0.050(14) 0.012(11) 0.009(10) 0.005(10)
Si8' 0.033(3) 0.056(4) 0.021(3) 0.012(3) 0.010(2) 0.015(3)
C30' 0.029(8) 0.17(3) 0.048(16) 0.017(18) 0.013(10) 0.027(12)
C31' 0.039(13) 0.060(10) 0.017(10) 0.010(8) 0.023(9) 0.030(9)
C32' 0.051(16) 0.056(12) 0.034(14) 0.032(11) 0.024(13) 0.007(11)
Sb3 0.0237(3) 0.0336(4) 0.0243(3) 0.0069(3) 0.0054(2) 0.0158(3)
Sb4 0.0213(3) 0.0273(3) 0.0227(3) 0.0074(2) 0.0074(2) 0.0093(3)
F1 0.034(3) 0.033(3) 0.033(3) 0.010(2) 0.020(3) 0.011(3)
F2 0.035(3) 0.037(3) 0.028(3) 0.010(2) 0.018(2) 0.023(3)
F3 0.070(5) 0.061(4) 0.034(4) 0.024(3) 0.002(3) 0.030(4)
F4 0.041(4) 0.058(4) 0.043(4) 0.004(3) -0.002(3) 0.014(3)
F5 0.047(3) 0.037(3) 0.019(3) 0.010(2) 0.010(2) 0.018(3)
F6 0.022(3) 0.023(3) 0.043(3) 0.012(2) 0.010(2) 0.002(2)
F7 0.022(3) 0.053(4) 0.040(4) -0.002(3) -0.010(3) 0.011(3)
F8 0.051(4) 0.036(3) 0.025(3) 0.003(2) 0.020(3) 0.015(3)
C33 0.004(16) 0.10(4) 0.11(2) 0.03(2) 0.004(15) -0.014(16)
C34 0.048(16) 0.09(2) 0.14(2) 0.05(2) 0.010(15) 0.019(16)
C35 0.05(2) 0.056(13) 0.130(16) 0.038(16) -0.002(14) 0.012(19)
C36 0.035(14) 0.076(19) 0.122(19) 0.031(18) 0.008(13) 0.012(13)
C37 0.019(19) 0.042(18) 0.106(17) 0.014(16) -0.004(14) -0.016(13)

loop_
_atom_type_symbol
_atom_type_description
_atom_type_scat_dispersion_real
_atom_type_scat_dispersion_imag
_atom_type_scat_source
C C 0.0033 0.0016 'International Tables Vol C Tables 4.2.6.8 and 6.1.1.4'
H H 0.0000 0.0000 'International Tables Vol C Tables 4.2.6.8 and 6.1.1.4'
Si Si 0.0817 0.0704 'International Tables Vol C Tables 4.2.6.8 and 6.1.1.4'
Sb Sb -0.5866 1.5461 'International Tables Vol C Tables 4.2.6.8 and 6.1.1.4'
F F 0.0171 0.0103 'International Tables Vol C Tables 4.2.6.8 and 6.1.1.4'

loop_
_geom_angle_atom_site_label_1
_geom_angle_atom_site_label_2
_geom_angle_atom_site_label_3
_geom_angle
F1 Sb1 C1 104.1(3)
F1 Sb1 C4 106.8(3)
C1 Sb1 C4 40.0(4)
F1 Sb1 C2 140.1(3)
C1 Sb1 C2 36.6(3)
C4 Sb1 C2 52.0(3)
F1 Sb1 C3 142.2(3)
C1 Sb1 C3 51.2(3)
C4 Sb1 C3 35.5(3)
C2 Sb1 C3 31.8(3)
C4 C1 C2 88.0(7)
C4 C1 Si1 130.1(7)
C2 C1 Si1 133.5(7)
C4 C1 Sb1 71.0(5)
C2 C1 Sb1 84.3(5)
Si1 C1 Sb1 128.4(5)
C3 C2 C1 91.6(8)
C3 C2 Si2 135.9(8)
C1 C2 Si2 132.3(8)
C3 C2 Sb1 76.4(5)
C1 C2 Sb1 59.2(4)
Si2 C2 Sb1 118.0(5)
C2 C3 C4 92.1(8)
C2 C3 Si3 135.4(8)
C4 C3 Si3 132.0(9)
C2 C3 Si3' 127.9(10)
C4 C3 Si3' 139.7(10)
C2 C3 Sb1 71.8(5)
C4 C3 Sb1 58.4(5)
Si3 C3 Sb1 132.3(6)
Si3' C3 Sb1 123.5(7)
C1 C4 C3 88.3(8)
C1 C4 Si4 134.4(7)
C3 C4 Si4 134.6(8)
C1 C4 Sb1 69.0(5)
C3 C4 Sb1 86.1(6)
Si4 C4 Sb1 119.2(4)
C6 Si1 C7 108.7(8)
C6 Si1 C5 105.0(7)
C7 Si1 C5 110.1(6)
C6 Si1 C1 112.2(6)
C7 Si1 C1 111.2(5)
C5 Si1 C1 109.4(5)
C9 Si2 C8 106.2(10)
C9 Si2 C10 109.9(8)
C8 Si2 C10 110.0(8)
C9 Si2 C2 110.2(6)
C8 Si2 C2 110.8(7)
C10 Si2 C2 109.7(5)
C13 Si3 C11 109.7(10)
C13 Si3 C12 108.4(12)
C11 Si3 C12 107.5(10)
C13 Si3 C3 109.8(11)
C11 Si3 C3 109.6(6)
C12 Si3 C3 111.8(10)
C13' Si3' C12' 107.3(17)
C13' Si3' C11 111.4(13)
C12' Si3' C11 108.4(15)
C13' Si3' C3 114.7(14)
C12' Si3' C3 107.8(19)
C11 Si3' C3 107.0(11)
C15 Si4 C14 110.4(6)
C15 Si4 C16 105.2(5)
C14 Si4 C16 110.0(6)
C15 Si4 C4 110.3(5)
C14 Si4 C4 110.1(5)
C16 Si4 C4 110.6(5)
C18 Sb2 C17 37.7(5)
C18 Sb2 C20 55.0(5)
C17 Sb2 C20 37.7(5)
C18' Sb2 C17' 37.7(5)
C18' Sb2 C20' 54.6(5)
C17' Sb2 C20' 37.7(5)
C18 Sb2 C19 38.7(6)
C17 Sb2 C19 54.9(5)
C20 Sb2 C19 38.1(5)
C18' Sb2 C19' 38.7(6)
C17' Sb2 C19' 55.0(5)
C20' Sb2 C19' 37.8(6)
C18 C17 C20 91.1(12)
C18 C17 Si5 132.2(12)
C20 C17 Si5 135.4(12)
C18 C17 Sb2 70.8(7)
C20 C17 Sb2 71.3(7)
Si5 C17 Sb2 126.4(8)
C17 C18 C19 89.8(10)
C17 C18 Si6 134.7(13)
C19 C18 Si6 135.4(13)
C17 C18 Sb2 71.4(8)
C19 C18 Sb2 71.6(7)
Si6 C18 Sb2 119.0(7)
C20 C19 C18 88.6(11)
C20 C19 Si7 135.8(14)
C18 C19 Si7 133.5(13)
C20 C19 Sb2 70.5(8)
C18 C19 Sb2 69.7(8)
Si7 C19 Sb2 129.2(7)
C17 C20 C19 90.5(11)
C17 C20 Si8 138.1(13)
C19 C20 Si8 131.1(12)
C17 C20 Sb2 71.0(8)
C19 C20 Sb2 71.4(8)
Si8 C20 Sb2 113.6(7)
C22 Si5 C21 109.9(12)
C22 Si5 C17 110.4(8)
C21 Si5 C17 109.3(9)
C22 Si5 C23 109.7(14)
C21 Si5 C23 111.8(19)
C17 Si5 C23 105.7(12)
C25 Si6 C26 112.7(13)
C25 Si6 C24 102.3(13)
C26 Si6 C24 109.2(12)
C25 Si6 C18 111.6(11)
C26 Si6 C18 109.5(10)
C24 Si6 C18 111.4(8)
C28 Si7 C27 104.5(12)
C28 Si7 C29 113.7(12)
C27 Si7 C29 109.6(13)
C28 Si7 C19 109.1(10)
C27 Si7 C19 109.1(9)
C29 Si7 C19 110.5(11)
C31 Si8 C30 109.0(15)
C31 Si8 C20 109.2(12)
C30 Si8 C20 108.0(8)
C31 Si8 C32 111.7(15)
C30 Si8 C32 109.6(14)
C20 Si8 C32 109.3(11)
C18' C17' C20' 90.4(12)
C18' C17' Si5' 133.8(13)
C20' C17' Si5' 135.8(13)
C18' C17' Sb2 70.7(8)
C20' C17' Sb2 71.5(8)
Si5' C17' Sb2 116.5(8)
C17' C18' C19' 90.1(11)
C17' C18' Si6' 131.9(13)
C19' C18' Si6' 135.5(13)
C17' C18' Sb2 71.6(8)
C19' C18' Sb2 71.5(8)
Si6' C18' Sb2 128.5(8)
C20' C19' C18' 88.5(11)
C20' C19' Si7' 136.4(14)
C18' C19' Si7' 135.0(14)
C20' C19' Sb2 71.0(8)
C18' C19' Sb2 69.8(8)
Si7' C19' Sb2 115.4(7)
C17' C20' C19' 91.0(12)
C17' C20' Si8' 135.3(13)
C19' C20' Si8' 130.9(13)
C17' C20' Sb2 70.8(8)
C19' C20' Sb2 71.3(8)
Si8' C20' Sb2 130.3(8)
C22' Si5' C21' 108.1(11)
C22' Si5' C23' 108.9(17)
C21' Si5' C23' 116(2)
C22' Si5' C17' 110.2(12)
C21' Si5' C17' 107.6(8)
C23' Si5' C17' 105.7(12)
C25' Si6' C26' 113.3(14)
C25' Si6' C18' 113.3(13)
C26' Si6' C18' 108.3(10)
C25' Si6' C24' 105.8(17)
C26' Si6' C24' 105.6(13)
C18' Si6' C24' 110.2(9)
C28' Si7' C27' 108.7(11)
C28' Si7' C29' 112.8(13)
C27' Si7' C29' 108.0(15)
C28' Si7' C19' 108.8(11)
C27' Si7' C19' 108.6(9)
C29' Si7' C19' 109.8(11)
C31' Si8' C30' 105.6(15)
C31' Si8' C20' 109.2(11)
C30' Si8' C20' 109.1(10)
C31' Si8' C32' 112.3(15)
C30' Si8' C32' 111.2(17)
C20' Si8' C32' 109.4(11)
F4 Sb3 F2 89.4(3)
F4 Sb3 F3 88.6(3)
F2 Sb3 F3 87.6(3)
F4 Sb3 F5 82.5(3)
F2 Sb3 F5 75.8(2)
F3 Sb3 F5 161.2(2)
F7 Sb4 F6 91.5(3)
F7 Sb4 F8 86.1(3)
F6 Sb4 F8 81.7(2)
F7 Sb4 F5 83.2(3)
F6 Sb4 F5 79.3(2)
F8 Sb4 F5 157.9(2)
Sb4 F5 Sb3 129.0(2)
C35 C34 C33 111(4)
C34 C35 C36 108(7)
C35 C36 C37 108(4)

loop_
_geom_bond_atom_site_label_1
_geom_bond_atom_site_label_2
_geom_bond_distance
Sb1 F1 2.062(5)
Sb1 C1 2.194(9)
Sb1 C4 2.222(11)
Sb1 C2 2.543(9)
Sb1 C3 2.602(10)
C1 C4 1.511(14)
C1 C2 1.523(13)
C1 Si1 1.896(10)
C2 C3 1.412(15)
C2 Si2 1.876(11)
C3 C4 1.513(13)
C3 Si3 1.877(14)
C3 Si3' 1.92(2)
C4 Si4 1.886(11)
Si1 C6 1.852(12)
Si1 C7 1.864(11)
Si1 C5 1.874(11)
Si2 C9 1.818(16)
Si2 C8 1.855(14)
Si2 C10 1.856(12)
Si3 C13 1.838(15)
Si3 C11 1.861(12)
Si3 C12 1.864(17)
C11 Si3' 1.875(16)
Si3' C13' 1.840(18)
Si3' C12' 1.869(19)
Si4 C15 1.859(11)
Si4 C14 1.862(12)
Si4 C16 1.872(10)
Sb2 C18 2.274(13)
Sb2 C18' 2.276(14)
Sb2 C17 2.282(14)
Sb2 C20 2.287(14)
Sb2 C17' 2.288(14)
Sb2 C20' 2.297(15)
Sb2 C19 2.301(14)
Sb2 C19' 2.301(15)
C17 C18 1.474(19)
C17 C20 1.477(18)
C17 Si5 1.904(13)
C18 C19 1.52(2)
C18 Si6 1.897(13)
C19 C20 1.50(2)
C19 Si7 1.878(14)
C20 Si8 1.894(14)
Si5 C22 1.819(18)
Si5 C21 1.853(18)
Si5 C23 1.92(3)
Si6 C25 1.82(2)
Si6 C26 1.844(19)
Si6 C24 1.884(17)
Si7 C28 1.835(19)
Si7 C27 1.851(16)
Si7 C29 1.87(2)
Si8 C31 1.809(19)
Si8 C30 1.864(18)
Si8 C32 1.91(3)
C17' C18' 1.475(19)
C17' C20' 1.480(19)
C17' Si5' 1.913(14)
C18' C19' 1.52(2)
C18' Si6' 1.894(14)
C19' C20' 1.49(2)
C19' Si7' 1.886(14)
C20' Si8' 1.895(14)
Si5' C22' 1.832(19)
Si5' C21' 1.851(17)
Si5' C23' 1.91(3)
Si6' C25' 1.80(2)
Si6' C26' 1.854(18)
Si6' C24' 1.903(18)
Si7' C28' 1.83(2)
Si7' C27' 1.841(16)
Si7' C29' 1.87(2)
Si8' C31' 1.815(19)
Si8' C30' 1.87(2)
Si8' C32' 1.90(3)
Sb3 F4 1.909(7)
Sb3 F2 1.912(5)
Sb3 F3 1.943(6)
Sb3 F5 2.444(5)
Sb4 F7 1.899(6)
Sb4 F6 1.935(5)
Sb4 F8 2.003(5)
Sb4 F5 2.108(5)
C33 C34 1.60(4)
C34 C35 1.55(7)
C35 C36 1.56(7)
C36 C37 1.61(4)
